data_7003841
loop_
_publ_author_name
'Chauhan, Ashok K. S.'
'Singh, Puspendra'
'Srivastava, Ramesh C.'
'Duthie, Andrew'
'Voda, Andreea'

_publ_section_title
;
 Acylmethyl(aryl)tellurium(iv,ii) derivatives: intramolecular secondary
 bonding and steric rigidity
;
_journal_issue 30
_journal_name_full 'Dalton Transactions'
_journal_page_first 4023
_journal_page_last 4028
_journal_paper_doi 10.1039/b800473k
_journal_year 2008
_chemical_formula_moiety 'C14 H20 Cl2 O Te'
_chemical_formula_sum 'C14 H20 Cl2 O Te'
_chemical_formula_weight 402.80
_chemical_name_common '(Isopropoylmethyl)mesityltellurium(IV) dichloride'
_chemical_name_systematic
;
?
;
_space_group_IT_number 14
_symmetry_cell_setting monoclinic
_symmetry_space_group_name_Hall '-P 2ybc'
_symmetry_space_group_name_H-M 'P 1 21/c 1'
_atom_sites_solution_hydrogens geom
_atom_sites_solution_primary direct
_atom_sites_solution_secondary difmap
_audit_creation_method SHELXL-97
_cell_angle_alpha 90.00
_cell_angle_beta 101.9810(10)
_cell_angle_gamma 90.00
_cell_formula_units_Z 4
_cell_length_a 8.9840(5)
_cell_length_b 10.9691(7)
_cell_length_c 16.3794(10)
_cell_measurement_reflns_used 6372
_cell_measurement_temperature 130(2)
_cell_measurement_theta_max 27.53
_cell_measurement_theta_min 2.54
_cell_volume 1578.97(16)
_computing_cell_refinement 'SMART (Bruker, 2000)'
_computing_data_collection 'SMART (Bruker, 2000)'
_computing_data_reduction 'SAINT (Bruker, 2000)'
_computing_molecular_graphics 'DIAMOND (Brandenberg, 2006)'
_computing_publication_material 'SHELXL97 (Sheldrick, 1997)'
_computing_structure_refinement 'SHELXL97 (Sheldrick, 1997)'
_computing_structure_solution 'SHELXS97 (Sheldrick, 1997)'
_diffrn_ambient_temperature 130(2)
_diffrn_measured_fraction_theta_full 0.992
_diffrn_measured_fraction_theta_max 0.992
_diffrn_measurement_device_type 'CCD area detector'
_diffrn_measurement_method 'phi and omega scans'
_diffrn_radiation_monochromator graphite
_diffrn_radiation_source 'sealed tube'
_diffrn_radiation_type MoK\a
_diffrn_radiation_wavelength 0.71073
_diffrn_reflns_av_R_equivalents 0.0211
_diffrn_reflns_av_sigmaI/netI 0.0247
_diffrn_reflns_limit_h_max 11
_diffrn_reflns_limit_h_min -11
_diffrn_reflns_limit_k_max 14
_diffrn_reflns_limit_k_min -12
_diffrn_reflns_limit_l_max 18
_diffrn_reflns_limit_l_min -21
_diffrn_reflns_number 9724
_diffrn_reflns_theta_full 27.54
_diffrn_reflns_theta_max 27.54
_diffrn_reflns_theta_min 2.25
_exptl_absorpt_coefficient_mu 2.210
_exptl_absorpt_correction_T_max 0.7324
_exptl_absorpt_correction_T_min 0.4625
_exptl_absorpt_correction_type multi-scan
_exptl_absorpt_process_details 'SADABS (Bruker, 2000)'
_exptl_crystal_colour Colourless
_exptl_crystal_density_diffrn 1.694
_exptl_crystal_density_method 'not measured'
_exptl_crystal_description Block
_exptl_crystal_F_000 792
_exptl_crystal_size_max 0.40
_exptl_crystal_size_mid 0.30
_exptl_crystal_size_min 0.14
_refine_diff_density_max 0.919
_refine_diff_density_min -0.618
_refine_diff_density_rms 0.092
_refine_ls_extinction_method none
_refine_ls_goodness_of_fit_ref 1.052
_refine_ls_hydrogen_treatment constr
_refine_ls_matrix_type full
_refine_ls_number_parameters 168
_refine_ls_number_reflns 3626
_refine_ls_number_restraints 0
_refine_ls_restrained_S_all 1.052
_refine_ls_R_factor_all 0.0245
_refine_ls_R_factor_gt 0.0227
_refine_ls_shift/su_max 0.001
_refine_ls_shift/su_mean 0.000
_refine_ls_structure_factor_coef Fsqd
_refine_ls_weighting_details 'calc w=1/[\s^2^(Fo^2^)+(0.0341P)^2^+0.6430P] where P=(Fo^2^+2Fc^2^)/3'
_refine_ls_weighting_scheme calc
_refine_ls_wR_factor_gt 0.0589
_refine_ls_wR_factor_ref 0.0599
_reflns_number_gt 3422
_reflns_number_total 3626
_reflns_threshold_expression >2sigma(I)
_cod_data_source_file b800473k.txt
_cod_data_source_block 1Ba
_cod_depositor_comments
;
The following automatic conversions were performed:
'_symmetry_cell_setting' value 'Monoclinic' changed to 'monoclinic'
according to '/home/saulius/struct/CIF-dictionaries/cif_core.dic'
dictionary named 'cif_core.dic' version 2.4.1 from 2010-06-29.

Automatic conversion script
Id: cif_fix_enum 1527 2010-12-29 10:47:43Z saulius 
;
_cod_original_sg_symbol_H-M 'P 21/c'
_cod_database_code 7003841

loop_
_symmetry_equiv_pos_as_xyz
'x, y, z'
'-x, y+1/2, -z+1/2'
'-x, -y, -z'
'x, -y-1/2, z-1/2'

loop_
_atom_site_label
_atom_site_type_symbol
_atom_site_fract_x
_atom_site_fract_y
_atom_site_fract_z
_atom_site_U_iso_or_equiv
_atom_site_adp_type
_atom_site_occupancy
_atom_site_symmetry_multiplicity
_atom_site_calc_flag
_atom_site_refinement_flags
_atom_site_disorder_assembly
_atom_site_disorder_group
C1 C 1.0763(2) 0.16333(19) 0.12229(12) 0.0181(4) Uani 1 1 d . . .
C2 C 1.0780(2) 0.03575(19) 0.11753(12) 0.0194(4) Uani 1 1 d . . .
C3 C 1.2171(2) -0.0216(2) 0.11869(13) 0.0226(4) Uani 1 1 d . . .
H3 H 1.2211 -0.1081 0.1171 0.027 Uiso 1 1 calc R . .
C4 C 1.3493(2) 0.0446(2) 0.12208(14) 0.0247(5) Uani 1 1 d . . .
C5 C 1.3428(2) 0.1705(2) 0.12716(14) 0.0234(4) Uani 1 1 d . . .
H5 H 1.4337 0.2160 0.1299 0.028 Uiso 1 1 calc R . .
C6 C 1.2089(3) 0.23297(19) 0.12839(14) 0.0206(4) Uani 1 1 d . . .
C7 C 0.9376(2) -0.04371(19) 0.10964(14) 0.0234(4) Uani 1 1 d . . .
H7A H 0.9678 -0.1297 0.1132 0.035 Uiso 1 1 calc R . .
H7B H 0.8692 -0.0283 0.0558 0.035 Uiso 1 1 calc R . .
H7C H 0.8852 -0.0244 0.1549 0.035 Uiso 1 1 calc R . .
C8 C 1.4975(3) -0.0192(2) 0.12113(19) 0.0372(6) Uani 1 1 d . . .
H8A H 1.5405 -0.0511 0.1769 0.056 Uiso 1 1 calc R . .
H8B H 1.5691 0.0386 0.1047 0.056 Uiso 1 1 calc R . .
H8C H 1.4794 -0.0867 0.0811 0.056 Uiso 1 1 calc R . .
C9 C 1.2142(2) 0.36928(19) 0.13763(15) 0.0252(5) Uani 1 1 d . . .
H9A H 1.3189 0.3977 0.1416 0.038 Uiso 1 1 calc R . .
H9B H 1.1792 0.3924 0.1883 0.038 Uiso 1 1 calc R . .
H9C H 1.1480 0.4067 0.0890 0.038 Uiso 1 1 calc R . .
C11 C 0.8676(2) 0.41967(19) 0.15593(14) 0.0219(4) Uani 1 1 d . . .
H11A H 0.9129 0.4219 0.2164 0.026 Uiso 1 1 calc R . .
H11B H 0.9300 0.4707 0.1261 0.026 Uiso 1 1 calc R . .
C12 C 0.7046(2) 0.4643(2) 0.13924(14) 0.0218(4) Uani 1 1 d . . .
C13 C 0.6800(2) 0.59835(19) 0.15147(14) 0.0227(4) Uani 1 1 d . . .
H13 H 0.7513 0.6262 0.2033 0.027 Uiso 1 1 calc R . .
C14 C 0.7165(3) 0.6673(2) 0.07620(17) 0.0360(6) Uani 1 1 d . . .
H14A H 0.8238 0.6552 0.0743 0.054 Uiso 1 1 calc R . .
H14B H 0.6966 0.7544 0.0816 0.054 Uiso 1 1 calc R . .
H14C H 0.6523 0.6361 0.0247 0.054 Uiso 1 1 calc R . .
C15 C 0.5172(3) 0.6236(2) 0.16003(16) 0.0297(5) Uani 1 1 d . . .
H15A H 0.4474 0.6064 0.1069 0.044 Uiso 1 1 calc R . .
H15B H 0.5076 0.7093 0.1750 0.044 Uiso 1 1 calc R . .
H15C H 0.4919 0.5713 0.2037 0.044 Uiso 1 1 calc R . .
O O 0.60119(18) 0.39326(15) 0.11588(13) 0.0369(4) Uani 1 1 d . . .
Cl1 Cl 0.87496(6) 0.33058(5) -0.02507(3) 0.02443(12) Uani 1 1 d . . .
Cl2 Cl 0.85912(7) 0.17512(5) 0.25806(3) 0.03044(13) Uani 1 1 d . . .
Te Te 0.854524(14) 0.237165(12) 0.110442(8) 0.01747(6) Uani 1 1 d . . .

loop_
_atom_site_aniso_label
_atom_site_aniso_U_11
_atom_site_aniso_U_22
_atom_site_aniso_U_33
_atom_site_aniso_U_23
_atom_site_aniso_U_13
_atom_site_aniso_U_12
C1 0.0177(10) 0.0183(10) 0.0179(10) 0.0011(8) 0.0031(8) 0.0016(7)
C2 0.0216(10) 0.0183(10) 0.0175(10) 0.0008(8) 0.0025(8) -0.0010(8)
C3 0.0256(11) 0.0162(10) 0.0256(11) 0.0004(8) 0.0041(9) 0.0021(8)
C4 0.0210(11) 0.0219(11) 0.0308(12) 0.0031(9) 0.0044(9) 0.0043(8)
C5 0.0173(10) 0.0219(11) 0.0309(11) 0.0029(9) 0.0047(9) -0.0014(8)
C6 0.0213(11) 0.0173(10) 0.0225(11) 0.0027(8) 0.0026(9) 0.0002(8)
C7 0.0231(10) 0.0164(10) 0.0299(11) -0.0001(8) 0.0035(9) -0.0025(8)
C8 0.0253(12) 0.0261(13) 0.0620(18) 0.0012(12) 0.0129(12) 0.0069(10)
C9 0.0197(10) 0.0155(10) 0.0403(13) 0.0005(9) 0.0060(9) -0.0020(8)
C11 0.0195(10) 0.0182(10) 0.0265(11) -0.0042(8) 0.0013(8) -0.0002(8)
C12 0.0194(10) 0.0200(10) 0.0261(11) 0.0000(8) 0.0051(8) -0.0001(8)
C13 0.0188(10) 0.0191(10) 0.0292(11) -0.0027(8) 0.0026(8) 0.0002(8)
C14 0.0345(13) 0.0265(13) 0.0499(16) 0.0098(11) 0.0156(12) 0.0005(10)
C15 0.0227(11) 0.0243(12) 0.0428(14) -0.0009(10) 0.0089(10) 0.0042(9)
O 0.0187(8) 0.0229(9) 0.0684(13) -0.0069(8) 0.0073(8) -0.0027(6)
Cl1 0.0279(3) 0.0223(3) 0.0214(2) 0.00304(19) 0.0013(2) 0.0017(2)
Cl2 0.0396(3) 0.0292(3) 0.0254(3) 0.0025(2) 0.0134(2) 0.0013(2)
Te 0.01522(9) 0.01511(9) 0.02142(9) -0.00046(5) 0.00226(6) -0.00043(4)

loop_
_atom_type_symbol
_atom_type_description
_atom_type_scat_dispersion_real
_atom_type_scat_dispersion_imag
_atom_type_scat_source
C C 0.0033 0.0016 'International Tables Vol C Tables 4.2.6.8 and 6.1.1.4'
H H 0.0000 0.0000 'International Tables Vol C Tables 4.2.6.8 and 6.1.1.4'
O O 0.0106 0.0060 'International Tables Vol C Tables 4.2.6.8 and 6.1.1.4'
Cl Cl 0.1484 0.1585 'International Tables Vol C Tables 4.2.6.8 and 6.1.1.4'
Te Te -0.5308 1.6751 'International Tables Vol C Tables 4.2.6.8 and 6.1.1.4'

loop_
_geom_angle_atom_site_label_1
_geom_angle_atom_site_label_2
_geom_angle_atom_site_label_3
_geom_angle
_geom_angle_site_symmetry_1
_geom_angle_site_symmetry_3
_geom_angle_publ_flag
C6 C1 C2 121.96(19) . . ?
C6 C1 Te 124.51(15) . . ?
C2 C1 Te 113.38(15) . . ?
C3 C2 C1 118.00(19) . . ?
C3 C2 C7 117.94(19) . . ?
C1 C2 C7 124.05(19) . . ?
C4 C3 C2 121.5(2) . . ?
C4 C3 H3 119.3 . . ?
C2 C3 H3 119.3 . . ?
C3 C4 C5 118.6(2) . . ?
C3 C4 C8 120.6(2) . . ?
C5 C4 C8 120.8(2) . . ?
C4 C5 C6 122.7(2) . . ?
C4 C5 H5 118.7 . . ?
C6 C5 H5 118.7 . . ?
C5 C6 C1 117.16(19) . . ?
C5 C6 C9 118.9(2) . . ?
C1 C6 C9 124.0(2) . . ?
C2 C7 H7A 109.5 . . ?
C2 C7 H7B 109.5 . . ?
H7A C7 H7B 109.5 . . ?
C2 C7 H7C 109.5 . . ?
H7A C7 H7C 109.5 . . ?
H7B C7 H7C 109.5 . . ?
C4 C8 H8A 109.5 . . ?
C4 C8 H8B 109.5 . . ?
H8A C8 H8B 109.5 . . ?
C4 C8 H8C 109.5 . . ?
H8A C8 H8C 109.5 . . ?
H8B C8 H8C 109.5 . . ?
C6 C9 H9A 109.5 . . ?
C6 C9 H9B 109.5 . . ?
H9A C9 H9B 109.5 . . ?
C6 C9 H9C 109.5 . . ?
H9A C9 H9C 109.5 . . ?
H9B C9 H9C 109.5 . . ?
C12 C11 Te 105.06(13) . . ?
C12 C11 H11A 110.7 . . ?
Te C11 H11A 110.7 . . ?
C12 C11 H11B 110.7 . . ?
Te C11 H11B 110.7 . . ?
H11A C11 H11B 108.8 . . ?
O C12 C13 123.1(2) . . ?
O C12 C11 119.9(2) . . ?
C13 C12 C11 117.07(18) . . ?
C12 C13 C15 111.12(18) . . ?
C12 C13 C14 108.14(19) . . ?
C15 C13 C14 110.7(2) . . ?
C12 C13 H13 109.0 . . ?
C15 C13 H13 109.0 . . ?
C14 C13 H13 109.0 . . ?
C13 C14 H14A 109.5 . . ?
C13 C14 H14B 109.5 . . ?
H14A C14 H14B 109.5 . . ?
C13 C14 H14C 109.5 . . ?
H14A C14 H14C 109.5 . . ?
H14B C14 H14C 109.5 . . ?
C13 C15 H15A 109.5 . . ?
C13 C15 H15B 109.5 . . ?
H15A C15 H15B 109.5 . . ?
C13 C15 H15C 109.5 . . ?
H15A C15 H15C 109.5 . . ?
H15B C15 H15C 109.5 . . ?
C1 Te C11 110.13(8) . . ?
C1 Te Cl1 89.83(6) . . ?
C11 Te Cl1 85.18(6) . . ?
C1 Te Cl2 88.91(6) . . ?
C11 Te Cl2 85.93(6) . . ?
Cl1 Te Cl2 169.991(19) . . ?

loop_
_geom_bond_atom_site_label_1
_geom_bond_atom_site_label_2
_geom_bond_distance
_geom_bond_site_symmetry_2
_geom_bond_publ_flag
C1 C6 1.401(3) . ?
C1 C2 1.402(3) . ?
C1 Te 2.122(2) . ?
C2 C3 1.395(3) . ?
C2 C7 1.517(3) . ?
C3 C4 1.384(3) . ?
C3 H3 0.9500 . ?
C4 C5 1.386(3) . ?
C4 C8 1.507(3) . ?
C5 C6 1.388(3) . ?
C5 H5 0.9500 . ?
C6 C9 1.503(3) . ?
C7 H7A 0.9800 . ?
C7 H7B 0.9800 . ?
C7 H7C 0.9800 . ?
C8 H8A 0.9800 . ?
C8 H8B 0.9800 . ?
C8 H8C 0.9800 . ?
C9 H9A 0.9800 . ?
C9 H9B 0.9800 . ?
C9 H9C 0.9800 . ?
C11 C12 1.514(3) . ?
C11 Te 2.131(2) . ?
C11 H11A 0.9900 . ?
C11 H11B 0.9900 . ?
C12 O 1.212(3) . ?
C12 C13 1.506(3) . ?
C13 C15 1.523(3) . ?
C13 C14 1.539(3) . ?
C13 H13 1.0000 . ?
C14 H14A 0.9800 . ?
C14 H14B 0.9800 . ?
C14 H14C 0.9800 . ?
C15 H15A 0.9800 . ?
C15 H15B 0.9800 . ?
C15 H15C 0.9800 . ?
Cl1 Te 2.4858(5) . ?
Cl2 Te 2.5039(6) . ?

loop_
_geom_torsion_atom_site_label_1
_geom_torsion_atom_site_label_2
_geom_torsion_atom_site_label_3
_geom_torsion_atom_site_label_4
_geom_torsion
_geom_torsion_site_symmetry_1
_geom_torsion_site_symmetry_2
_geom_torsion_site_symmetry_3
_geom_torsion_site_symmetry_4
_geom_torsion_publ_flag
C6 C1 C2 C3 -0.3(3) . . . . ?
Te C1 C2 C3 175.57(15) . . . . ?
C6 C1 C2 C7 -179.1(2) . . . . ?
Te C1 C2 C7 -3.3(3) . . . . ?
C1 C2 C3 C4 -1.8(3) . . . . ?
C7 C2 C3 C4 177.2(2) . . . . ?
C2 C3 C4 C5 2.1(3) . . . . ?
C2 C3 C4 C8 -178.5(2) . . . . ?
C3 C4 C5 C6 -0.5(4) . . . . ?
C8 C4 C5 C6 -179.9(2) . . . . ?
C4 C5 C6 C1 -1.4(3) . . . . ?
C4 C5 C6 C9 177.5(2) . . . . ?
C2 C1 C6 C5 1.8(3) . . . . ?
Te C1 C6 C5 -173.55(16) . . . . ?
C2 C1 C6 C9 -177.0(2) . . . . ?
Te C1 C6 C9 7.6(3) . . . . ?
Te C11 C12 O 9.1(3) . . . . ?
Te C11 C12 C13 -169.81(16) . . . . ?
O C12 C13 C15 19.3(3) . . . . ?
C11 C12 C13 C15 -161.83(19) . . . . ?
O C12 C13 C14 -102.3(3) . . . . ?
C11 C12 C13 C14 76.5(2) . . . . ?
C6 C1 Te C11 -22.2(2) . . . . ?
C2 C1 Te C11 162.14(15) . . . . ?
C6 C1 Te Cl1 62.64(18) . . . . ?
C2 C1 Te Cl1 -113.05(15) . . . . ?
C6 C1 Te Cl2 -107.43(18) . . . . ?
C2 C1 Te Cl2 76.88(15) . . . . ?
C12 C11 Te C1 176.56(13) . . . . ?
C12 C11 Te Cl1 88.51(14) . . . . ?
C12 C11 Te Cl2 -96.10(14) . . . . ?

loop_
_cod_related_entry_id
_cod_related_entry_database
_cod_related_entry_code
1 ChemSpider 30652655
